data_7061074
loop_
_publ_author_name
'Horniichuk, Oleksandr Ye.'
'Trush, Victor A.'
'Kariaka, Nataliia S.'
'Shishkina, Svitlana V.'
'Dyakonenko, Viktoriya V.'
'Severinovskaya, Olga V.'
'Gawryszewska, Paula'
'Domasevitch, Kostiantyn V.'
'Watras, Adam'
'Amirkhanov, Vladimir M.'

_publ_section_title
;
 Novel quadruple-stranded heterometallic Ln2Na complexes hosting sodium
 ions inside the cryptand-like cavity
;
_journal_issue 47
_journal_name_full 'New Journal of Chemistry'
_journal_page_first 22361
_journal_page_last 22368
_journal_paper_doi 10.1039/D1NJ04353F
_journal_volume 45
_journal_year 2021
_chemical_formula_sum 'C36 H54 F24 La2 N8 Na2 O35 P8'
_chemical_formula_weight 2186.43
_chemical_name_systematic
'Disodium tetrakis-[(N,N'-bis(dimethoxyphosphoryl)hexafluoroglutaramido)]-aqua-Dilanthanum(III) Dihydrate'
_space_group_crystal_system triclinic
_space_group_IT_number 2
_space_group_name_Hall '-P 1'
_space_group_name_H-M_alt 'P -1'
_atom_sites_solution_hydrogens geom
_atom_sites_solution_primary direct
_atom_sites_solution_secondary difmap
_audit_creation_method SHELXL-2014/7
_audit_update_record
;
2021-10-20 deposited with the CCDC.	2021-11-02 downloaded from the CCDC.
;
_cell_angle_alpha 104.654(6)
_cell_angle_beta 103.976(6)
_cell_angle_gamma 109.378(5)
_cell_formula_units_Z 1
_cell_length_a 12.3617(9)
_cell_length_b 12.7385(9)
_cell_length_c 14.0359(12)
_cell_measurement_reflns_used 16894
_cell_measurement_temperature 173(2)
_cell_measurement_theta_max 27.135
_cell_measurement_theta_min 1.983
_cell_volume 1884.6(3)
_computing_cell_refinement 'IPDS Software (Stoe & Cie, 2000)'
_computing_data_collection 'IPDS Software (Stoe & Cie, 2000)'
_computing_data_reduction 'IPDS Software (Stoe & Cie, 2000)'
_computing_molecular_graphics 'Diamond 2.1e (Brandenburg, 1999)'
_computing_publication_material 'WinGX 1.70.01 (Farrugia, 1999)'
_computing_structure_refinement 'SHELXL-2014/7 (Sheldrick, 2014)'
_computing_structure_solution 'SHELXS-97 (Sheldrick, 2008)'
_diffrn_ambient_temperature 173(2)
_diffrn_measured_fraction_theta_full 0.995
_diffrn_measured_fraction_theta_max 0.987
_diffrn_measurement_device_type 'Stoe Image plate diffraction system IPDS-2T'
_diffrn_measurement_method '\f oscillation scans'
_diffrn_radiation_type MoK\a
_diffrn_radiation_wavelength 0.71073
_diffrn_reflns_av_R_equivalents 0.0382
_diffrn_reflns_av_unetI/netI 0.0457
_diffrn_reflns_Laue_measured_fraction_full 0.995
_diffrn_reflns_Laue_measured_fraction_max 0.987
_diffrn_reflns_limit_h_max 15
_diffrn_reflns_limit_h_min -15
_diffrn_reflns_limit_k_max 16
_diffrn_reflns_limit_k_min -16
_diffrn_reflns_limit_l_max 13
_diffrn_reflns_limit_l_min -18
_diffrn_reflns_number 16891
_diffrn_reflns_point_group_measured_fraction_full 0.995
_diffrn_reflns_point_group_measured_fraction_max 0.987
_diffrn_reflns_theta_full 25.242
_diffrn_reflns_theta_max 27.135
_diffrn_reflns_theta_min 1.983
_exptl_absorpt_coefficient_mu 1.448
_exptl_absorpt_correction_T_max 0.6430
_exptl_absorpt_correction_T_min 0.5974
_exptl_absorpt_correction_type numerical
_exptl_absorpt_process_details 'X-RED (Stoe & Cie, 2001) and X-SHAPE (Stoe & Cie, 1999)'
_exptl_crystal_colour colorless
_exptl_crystal_density_diffrn 1.927
_exptl_crystal_description prism
_exptl_crystal_F_000 1078
_exptl_crystal_size_max 0.230
_exptl_crystal_size_mid 0.220
_exptl_crystal_size_min 0.200
_refine_diff_density_max 0.974
_refine_diff_density_min -1.223
_refine_diff_density_rms 0.078
_refine_ls_extinction_method none
_refine_ls_goodness_of_fit_ref 1.020
_refine_ls_hydrogen_treatment constr
_refine_ls_matrix_type full
_refine_ls_number_parameters 1057
_refine_ls_number_reflns 8230
_refine_ls_number_restraints 181
_refine_ls_restrained_S_all 1.018
_refine_ls_R_factor_all 0.0528
_refine_ls_R_factor_gt 0.0405
_refine_ls_shift/su_max 0.000
_refine_ls_shift/su_mean 0.000
_refine_ls_structure_factor_coef Fsqd
_refine_ls_weighting_details 'w=1/[\s^2^(Fo^2^)+(0.0580P)^2^+1.0500P] where P=(Fo^2^+2Fc^2^)/3'
_refine_ls_weighting_scheme calc
_refine_ls_wR_factor_gt 0.0962
_refine_ls_wR_factor_ref 0.1010
_reflns_Friedel_coverage 0.000
_reflns_number_gt 6755
_reflns_number_total 8230
_reflns_threshold_expression 'I > 2\s(I)'
_cod_data_source_file d1nj04353f2.cif
_cod_data_source_block 3
_cod_depositor_comments 'Adding full bibliography for 7061074--7061076.cif.'
_cod_database_code 7061074
_shelx_shelxl_version_number 2014/7
_shelx_space_group_comment
;
The symmetry employed for this shelxl refinement is uniquely defined
by the following loop, which should always be used as a source of
symmetry information in preference to the above space-group names.
They are only intended as comments.
;
_shelx_estimated_absorpt_t_min 0.732
_shelx_estimated_absorpt_t_max 0.761

loop_
_space_group_symop_operation_xyz
'x, y, z'
'-x, -y, -z'

loop_
_atom_site_label
_atom_site_type_symbol
_atom_site_fract_x
_atom_site_fract_y
_atom_site_fract_z
_atom_site_U_iso_or_equiv
_atom_site_adp_type
_atom_site_occupancy
_atom_site_site_symmetry_order
_atom_site_calc_flag
_atom_site_refinement_flags_posn
_atom_site_refinement_flags_adp
_atom_site_refinement_flags_occupancy
_atom_site_disorder_assembly
_atom_site_disorder_group
La1 La 0.06048(2) 0.01233(2) 0.21675(3) 0.04034(9) Uani 0.93 1 d . . P . .
La1A La 0.0757(3) 0.0230(3) 0.2624(3) 0.0256(8) Uiso 0.07 1 d . . P . .
P1 P 0.34985(16) -0.02133(19) 0.30324(14) 0.0430(4) Uani 0.5 1 d . U P A -1
P2 P 0.0304(2) -0.2277(2) -0.37369(16) 0.0577(6) Uani 0.5 1 d . U P A -1
P3 P 0.2364(2) 0.32562(19) 0.38642(16) 0.0543(5) Uani 0.5 1 d . U P A -1
P4 P 0.19700(19) 0.2038(2) -0.25068(16) 0.0568(5) Uani 0.5 1 d . U P A -1
O1 O 0.2662(4) 0.0365(5) 0.3190(4) 0.0439(11) Uani 0.5 1 d . . P A -1
O2 O 0.1339(6) -0.1132(6) 0.0973(4) 0.0464(14) Uani 0.5 1 d . . P A -1
O3 O 0.3584(11) -0.0910(11) 0.3779(10) 0.063(3) Uani 0.5 1 d D U P A -1
O4 O 0.4864(5) 0.0720(6) 0.3393(4) 0.0557(14) Uani 0.5 1 d D U P A -1
O5 O -0.0653(6) -0.1871(6) -0.3618(5) 0.0568(15) Uani 0.5 1 d . . P A -1
O6 O 0.104(2) -0.0718(19) -0.1519(15) 0.048(3) Uani 0.5 1 d D U P A -1
O7 O 0.0831(8) -0.1732(10) -0.4559(6) 0.0620(19) Uani 0.5 1 d D U P A -1
O8 O -0.0178(8) -0.3652(6) -0.4305(5) 0.081(2) Uani 0.5 1 d D . P A -1
O9 O 0.1350(7) 0.2086(5) 0.3521(5) 0.0561(16) Uani 0.5 1 d . . P A -1
O10 O 0.2096(10) 0.1700(9) 0.1721(9) 0.0429(19) Uani 0.5 1 d . . P A -1
O11 O 0.3215(10) 0.3967(11) 0.4980(8) 0.054(3) Uani 0.25 1 d D U P A -1
O12 O 0.1387(18) 0.3960(13) 0.3767(14) 0.073(5) Uani 0.25 1 d D U P A -1
O11B O 0.3229(12) 0.3036(11) 0.4900(9) 0.056(3) Uani 0.25 1 d D U P B -2
O12B O 0.2334(13) 0.4373(10) 0.4449(10) 0.057(3) Uani 0.25 1 d D . P C -2
O13 O 0.0975(5) 0.0806(6) -0.2918(4) 0.0557(14) Uani 0.5 1 d . . P A -1
O14 O 0.0910(7) 0.1763(7) -0.0777(7) 0.0507(17) Uani 0.5 1 d . . P A -1
O15 O 0.1576(14) 0.2659(10) -0.3308(9) 0.096(4) Uani 0.5 1 d D U P A -1
O16 O 0.3233(7) 0.2145(10) -0.2583(6) 0.091(3) Uani 0.5 1 d D U P A -1
N1 N 0.3178(7) -0.1125(8) 0.1855(7) 0.0460(18) Uani 0.5 1 d . . P A -1
N2 N 0.1483(17) -0.1912(14) -0.2738(16) 0.067(5) Uani 0.5 1 d . . P A -1
N3 N 0.3169(9) 0.3532(8) 0.3135(7) 0.053(2) Uani 0.5 1 d . . P A -1
N4 N 0.2294(7) 0.2945(8) -0.1342(6) 0.0539(17) Uani 0.5 1 d . . P A -1
F1 F 0.2285(5) -0.3283(5) 0.0272(4) 0.0627(13) Uani 0.5 1 d . . P A -1
F2 F 0.096(2) -0.280(3) -0.0677(19) 0.055(5) Uani 0.5 1 d . . P A -1
F3 F 0.4145(4) -0.1590(5) 0.0108(4) 0.0647(14) Uani 0.5 1 d . . P A -1
F4 F 0.2741(5) -0.2921(5) -0.1390(4) 0.0632(14) Uani 0.5 1 d . . P A -1
F5 F 0.3799(5) -0.0658(6) -0.1335(5) 0.0766(16) Uani 0.5 1 d . . P A -1
F6 F 0.3143(10) -0.0010(9) -0.0060(8) 0.059(2) Uani 0.5 1 d . . P A -1
F7 F 0.4934(4) 0.3770(5) 0.2267(4) 0.0606(13) Uani 0.5 1 d . . P A -1
F8 F 0.3604(15) 0.2329(12) 0.0766(10) 0.051(3) Uani 0.5 1 d . . P A -1
F9 F 0.3776(6) 0.5160(4) 0.1962(4) 0.0696(15) Uani 0.5 1 d . . P A -1
F10 F 0.4359(5) 0.4490(5) 0.0687(4) 0.0680(15) Uani 0.5 1 d . . P A -1
F11 F 0.2247(6) 0.4755(5) 0.0130(5) 0.0776(16) Uani 0.5 1 d . . P A -1
F12 F 0.1481(18) 0.354(2) 0.0925(16) 0.071(5) Uani 0.5 1 d . . P A -1
C1 C 0.2183(13) -0.1431(13) 0.1021(12) 0.037(3) Uani 0.5 1 d . . P A -1
C2 C 0.169(2) -0.1224(19) -0.179(2) 0.039(4) Uani 0.5 1 d D . P A -1
C3 C 0.2111(7) -0.2373(6) 0.0033(6) 0.0419(15) Uani 0.5 1 d . . P A -1
C4 C 0.300(4) -0.185(4) -0.043(3) 0.062(10) Uani 0.5 1 d . . P A -1
C5 C 0.2892(7) -0.0960(7) -0.0941(6) 0.0479(17) Uani 0.5 1 d . . P A -1
C6 C 0.416(3) -0.174(3) 0.390(3) 0.155(14) Uani 0.5 1 d D U P A -1
H6A H 0.4013 -0.2002 0.4469 0.233 Uiso 0.5 1 calc R U P A -1
H6B H 0.3797 -0.2429 0.3237 0.233 Uiso 0.5 1 calc R U P A -1
H6C H 0.5041 -0.1326 0.4060 0.233 Uiso 0.5 1 calc R U P A -1
C7 C 0.5154(10) 0.1572(11) 0.2894(10) 0.073(3) Uani 0.5 1 d D U P A -1
H7A H 0.6037 0.2086 0.3206 0.110 Uiso 0.5 1 calc R U P A -1
H7B H 0.4930 0.1151 0.2139 0.110 Uiso 0.5 1 calc R U P A -1
H7C H 0.4696 0.2062 0.2995 0.110 Uiso 0.5 1 calc R U P A -1
C8 C 0.1857(11) -0.1943(13) -0.4799(9) 0.072(3) Uani 0.5 1 d D U P A -1
H8A H 0.2066 -0.1566 -0.5297 0.108 Uiso 0.5 1 calc R U P A -1
H8B H 0.2573 -0.1598 -0.4147 0.108 Uiso 0.5 1 calc R U P A -1
H8C H 0.1614 -0.2804 -0.5111 0.108 Uiso 0.5 1 calc R U P A -1
C9 C -0.0500(19) -0.4449(13) -0.3731(13) 0.116(5) Uani 0.5 1 d D . P A -1
H9A H -0.0785 -0.5278 -0.4198 0.174 Uiso 0.5 1 calc R U P A -1
H9B H 0.0224 -0.4246 -0.3123 0.174 Uiso 0.5 1 calc R U P A -1
H9C H -0.1154 -0.4359 -0.3486 0.174 Uiso 0.5 1 calc R U P A -1
C10 C 0.2911(15) 0.2746(15) 0.2189(15) 0.036(3) Uani 0.5 1 d . . P A -1
C11 C 0.186(3) 0.272(3) -0.063(2) 0.052(7) Uani 0.5 1 d . . P A -1
C12 C 0.3736(6) 0.3239(7) 0.1600(5) 0.0432(16) Uani 0.5 1 d . . P A -1
C13 C 0.351(3) 0.415(3) 0.113(2) 0.050(6) Uani 0.5 1 d . . P A -1
C14 C 0.2238(8) 0.3783(7) 0.0352(6) 0.0497(18) Uani 0.5 1 d . . P A -1
C15 C 0.413(5) 0.348(5) 0.523(4) 0.100(16) Uani 0.25 1 d D U P A -1
H15A H 0.4695 0.3932 0.5955 0.149 Uiso 0.25 1 calc R U P A -1
H15B H 0.3707 0.2637 0.5136 0.149 Uiso 0.25 1 calc R U P A -1
H15C H 0.4589 0.3532 0.4748 0.149 Uiso 0.25 1 calc R U P A -1
C16 C 0.199(3) 0.513(2) 0.375(3) 0.080(8) Uani 0.25 1 d D U P A -1
H16A H 0.1417 0.5510 0.3691 0.120 Uiso 0.25 1 calc R U P A -1
H16B H 0.2706 0.5617 0.4396 0.120 Uiso 0.25 1 calc R U P A -1
H16C H 0.2254 0.5058 0.3138 0.120 Uiso 0.25 1 calc R U P A -1
C15B C 0.453(2) 0.386(4) 0.549(4) 0.076(15) Uani 0.25 1 d D U P B -2
H15D H 0.4584 0.4602 0.5970 0.115 Uiso 0.25 1 calc R U P B -2
H15E H 0.4935 0.4044 0.4996 0.115 Uiso 0.25 1 calc R U P B -2
H15F H 0.4931 0.3488 0.5899 0.115 Uiso 0.25 1 calc R U P B -2
C16B C 0.157(3) 0.476(5) 0.380(3) 0.119(16) Uani 0.25 1 d D . P C -2
H16D H 0.1301 0.5275 0.4249 0.179 Uiso 0.25 1 calc R U P C -2
H16E H 0.0846 0.4063 0.3271 0.179 Uiso 0.25 1 calc R U P C -2
H16F H 0.2033 0.5210 0.3454 0.179 Uiso 0.25 1 calc R U P C -2
C17 C 0.211(3) 0.3908(18) -0.308(2) 0.087(7) Uani 0.5 1 d D U P A -1
H17A H 0.1733 0.4085 -0.3677 0.131 Uiso 0.5 1 calc R U P A -1
H17B H 0.1985 0.4323 -0.2452 0.131 Uiso 0.5 1 calc R U P A -1
H17C H 0.2996 0.4180 -0.2937 0.131 Uiso 0.5 1 calc R U P A -1
C18 C 0.400(2) 0.183(3) -0.1812(16) 0.126(7) Uani 0.5 1 d D U P A -1
H18A H 0.4772 0.1931 -0.1937 0.190 Uiso 0.5 1 calc R U P A -1
H18B H 0.4187 0.2352 -0.1094 0.190 Uiso 0.5 1 calc R U P A -1
H18C H 0.3559 0.0996 -0.1897 0.190 Uiso 0.5 1 calc R U P A -1
P1A P 0.2078(3) -0.1887(2) 0.26682(19) 0.0621(6) Uani 0.5 1 d . U P A -3
P2A P 0.1795(2) -0.0552(2) -0.31906(19) 0.0558(5) Uani 0.5 1 d . U P A -3
P3A P 0.39057(17) 0.23731(18) 0.36387(14) 0.0431(4) Uani 0.5 1 d . U P A -3
P4A P 0.07065(16) 0.29009(16) -0.23011(14) 0.0401(4) Uani 0.5 1 d . U P A -3
O1A O 0.1206(6) -0.1347(5) 0.2805(5) 0.0563(14) Uani 0.5 1 d . . P A -3
O2A O 0.1901(6) -0.0501(7) 0.1198(5) 0.0507(14) Uani 0.5 1 d . . P A -3
O3A O 0.3187(14) -0.1333(16) 0.3811(13) 0.098(5) Uani 0.5 1 d D U P A -3
O4A O 0.1560(8) -0.3246(6) 0.2463(6) 0.0776(19) Uani 0.5 1 d D U P A -3
O5A O 0.0915(5) 0.0004(6) -0.3102(5) 0.0474(12) Uani 0.5 1 d . . P A -3
O6A O 0.094(2) -0.0925(18) -0.1357(14) 0.039(2) Uani 0.5 1 d D U P A -3
O7A O 0.1612(16) -0.1243(12) -0.4334(10) 0.121(4) Uani 0.5 1 d D U P A -3
O8A O 0.3113(6) 0.0364(8) -0.2958(7) 0.079(2) Uani 0.5 1 d D . P A -3
O9A O 0.2852(5) 0.1301(6) 0.3504(5) 0.0566(14) Uani 0.5 1 d . . P A -3
O10A O 0.1796(10) 0.1932(9) 0.1754(10) 0.045(2) Uani 0.5 1 d . . P A -3
O11A O 0.4732(6) 0.3164(6) 0.4810(5) 0.0621(16) Uani 0.5 1 d D U P A -3
O12A O 0.4821(8) 0.1975(8) 0.3225(8) 0.083(3) Uani 0.5 1 d . U P A -3
O13A O -0.0236(5) 0.1648(5) -0.2696(4) 0.0478(12) Uani 0.5 1 d . . P A -3
O14A O 0.1408(6) 0.1686(7) -0.0785(6) 0.0417(16) Uani 0.5 1 d . . P A -3
O15A O 0.1320(10) 0.3061(9) -0.3150(9) 0.061(2) Uani 0.5 1 d D U P A -3
O16A O 0.0148(5) 0.3843(5) -0.2243(4) 0.0525(13) Uani 0.5 1 d D U P A -3
N1A N 0.2722(12) -0.1701(11) 0.1819(8) 0.066(3) Uani 0.5 1 d . . P A -3
N2A N 0.1894(16) -0.1445(15) -0.2543(14) 0.063(4) Uani 0.5 1 d . . P A -3
N3A N 0.3628(7) 0.3291(8) 0.3106(7) 0.0419(17) Uani 0.5 1 d . . P A -3
N4A N 0.1833(7) 0.3389(6) -0.1198(6) 0.0496(16) Uani 0.5 1 d . . P A -3
F1A F 0.4503(6) -0.0736(8) 0.1121(6) 0.100(2) Uani 0.5 1 d . . P A -3
F2A F 0.3428(9) -0.0051(11) 0.0207(9) 0.063(3) Uani 0.5 1 d . . P A -3
F3A F 0.2930(8) -0.2970(7) -0.0203(6) 0.098(2) Uani 0.5 1 d . . P A -3
F4A F 0.3803(6) -0.1766(8) -0.0911(6) 0.093(2) Uani 0.5 1 d . . P A -3
F5A F 0.1498(7) -0.3401(5) -0.2091(5) 0.085(2) Uani 0.5 1 d . . P A -3
F6A F 0.081(2) -0.280(2) -0.0872(19) 0.064(4) Uani 0.5 1 d . . P A -3
F7A F 0.2847(5) 0.4930(4) 0.2671(4) 0.0606(12) Uani 0.5 1 d . . P A -3
F8A F 0.1429(12) 0.3591(15) 0.1157(15) 0.058(3) Uani 0.5 1 d . . P A -3
F9A F 0.4617(4) 0.4795(5) 0.1921(4) 0.0653(15) Uani 0.5 1 d . . P A -3
F10A F 0.3266(5) 0.5229(4) 0.0989(4) 0.0665(14) Uani 0.5 1 d . . P A -3
F11A F 0.4182(4) 0.3871(5) -0.0108(5) 0.0641(14) Uani 0.5 1 d . . P A -3
F12A F 0.3587(14) 0.2543(13) 0.0586(12) 0.052(3) Uani 0.5 1 d . . P A -3
C1A C 0.2552(13) -0.1079(15) 0.1268(13) 0.046(3) Uani 0.5 1 d . . P A -3
C2A C 0.144(2) -0.1506(19) -0.180(3) 0.047(5) Uani 0.5 1 d D . P A -3
C3A C 0.3347(8) -0.0961(10) 0.0550(8) 0.064(2) Uani 0.5 1 d . . P A -3
C4A C 0.291(4) -0.210(4) -0.057(2) 0.044(5) Uani 0.5 1 d . . P A -3
C5A C 0.1677(9) -0.2408(8) -0.1306(8) 0.061(2) Uani 0.5 1 d . . P A -3
C6A C 0.4324(16) -0.151(2) 0.3857(14) 0.070(4) Uani 0.5 1 d D U P A -3
H6A1 H 0.4903 -0.1137 0.4586 0.105 Uiso 0.5 1 calc R U P A -3
H6A2 H 0.4119 -0.2372 0.3603 0.105 Uiso 0.5 1 calc R U P A -3
H6A3 H 0.4697 -0.1153 0.3411 0.105 Uiso 0.5 1 calc R U P A -3
C7A C 0.052(2) -0.406(2) 0.1471(16) 0.124(11) Uani 0.5 1 d D U P A -3
H7A1 H 0.0289 -0.4887 0.1442 0.186 Uiso 0.5 1 calc R U P A -3
H7A2 H -0.0177 -0.3855 0.1443 0.186 Uiso 0.5 1 calc R U P A -3
H7A3 H 0.0770 -0.3985 0.0870 0.186 Uiso 0.5 1 calc R U P A -3
C8A C 0.085(2) -0.2478(16) -0.4848(13) 0.133(6) Uani 0.5 1 d D U P A -3
H8A1 H 0.0852 -0.2747 -0.5564 0.199 Uiso 0.5 1 calc R U P A -3
H8A2 H 0.1149 -0.2921 -0.4455 0.199 Uiso 0.5 1 calc R U P A -3
H8A3 H 0.0006 -0.2622 -0.4880 0.199 Uiso 0.5 1 calc R U P A -3
C9A C 0.361(3) 0.1583(19) -0.2194(14) 0.120(6) Uani 0.5 1 d D U P A -3
H9A1 H 0.4450 0.2027 -0.2152 0.180 Uiso 0.5 1 calc R U P A -3
H9A2 H 0.3097 0.1980 -0.2418 0.180 Uiso 0.5 1 calc R U P A -3
H9A3 H 0.3626 0.1556 -0.1499 0.180 Uiso 0.5 1 calc R U P A -3
C10A C 0.2657(14) 0.2939(15) 0.2274(15) 0.034(3) Uani 0.5 1 d . . P A -3
C11A C 0.194(2) 0.271(2) -0.073(2) 0.044(7) Uani 0.5 1 d . . P A -3
C12A C 0.2583(6) 0.3925(6) 0.1853(6) 0.0447(16) Uani 0.5 1 d . U P A -3
C13A C 0.346(2) 0.436(3) 0.126(2) 0.049(5) Uani 0.5 1 d . U P A -3
C14A C 0.3300(6) 0.3367(7) 0.0246(6) 0.0453(17) Uani 0.5 1 d . U P A -3
C15A C 0.420(2) 0.371(2) 0.5492(14) 0.067(5) Uani 0.5 1 d D U P A -3
H15G H 0.4825 0.4182 0.6200 0.100 Uiso 0.5 1 calc R U P A -3
H15H H 0.3918 0.4243 0.5208 0.100 Uiso 0.5 1 calc R U P A -3
H15I H 0.3508 0.3093 0.5530 0.100 Uiso 0.5 1 calc R U P A -3
C16A C 0.5849(12) 0.2736(16) 0.3107(12) 0.102(4) Uani 0.5 1 d . U P A -3
H16G H 0.6279 0.2277 0.2835 0.153 Uiso 0.5 1 calc R U P A -3
H16H H 0.5588 0.3101 0.2611 0.153 Uiso 0.5 1 calc R U P A -3
H16I H 0.6401 0.3362 0.3792 0.153 Uiso 0.5 1 calc R U P A -3
C17A C 0.230(3) 0.418(2) -0.296(3) 0.083(6) Uani 0.5 1 d D U P A -3
H17D H 0.2561 0.4112 -0.3569 0.125 Uiso 0.5 1 calc R U P A -3
H17E H 0.2003 0.4810 -0.2855 0.125 Uiso 0.5 1 calc R U P A -3
H17F H 0.2988 0.4372 -0.2330 0.125 Uiso 0.5 1 calc R U P A -3
C18A C -0.0455(14) 0.4061(14) -0.1477(13) 0.066(5) Uani 0.5 1 d D U P A -3
H18D H -0.0750 0.4673 -0.1547 0.099 Uiso 0.5 1 calc R U P A -3
H18E H -0.1151 0.3319 -0.1612 0.099 Uiso 0.5 1 calc R U P A -3
H18F H 0.0134 0.4336 -0.0761 0.099 Uiso 0.5 1 calc R U P A -3
Na1 Na 0.1928(3) 0.0681(3) 0.0233(2) 0.0469(6) Uani 0.5 1 d . . P . .
Na2 Na -0.0160(4) -0.0730(5) 0.4559(4) 0.0903(13) Uani 0.5 1 d . . P . .
O1W O 0.0000 0.0000 0.0000 0.0477(8) Uani 1 2 d S . P A .
O2W O -0.1767(5) -0.0631(5) 0.5103(4) 0.1154(16) Uani 1 1 d . . . . .

loop_
_atom_site_aniso_label
_atom_site_aniso_U_11
_atom_site_aniso_U_22
_atom_site_aniso_U_33
_atom_site_aniso_U_23
_atom_site_aniso_U_13
_atom_site_aniso_U_12
La1 0.03792(12) 0.03217(12) 0.0482(2) 0.01572(11) 0.01401(11) 0.01167(8)
P1 0.0355(8) 0.0587(11) 0.0346(9) 0.0170(8) 0.0116(7) 0.0201(8)
P2 0.0767(14) 0.0577(13) 0.0348(9) 0.0108(9) 0.0099(9) 0.0352(11)
P3 0.0624(12) 0.0415(10) 0.0375(10) 0.0034(8) 0.0218(9) 0.0019(9)
P4 0.0475(10) 0.0680(14) 0.0392(10) 0.0173(9) 0.0147(8) 0.0079(10)
O1 0.037(2) 0.048(3) 0.037(2) 0.009(2) 0.0083(19) 0.015(2)
O2 0.039(3) 0.053(4) 0.043(3) 0.015(3) 0.006(2) 0.021(3)
O3 0.079(6) 0.092(7) 0.043(4) 0.036(4) 0.030(4) 0.050(5)
O4 0.037(2) 0.079(4) 0.046(3) 0.023(3) 0.012(2) 0.021(3)
O5 0.058(4) 0.049(3) 0.048(3) 0.018(3) 0.005(3) 0.014(3)
O6 0.065(5) 0.060(7) 0.036(6) 0.029(4) 0.026(4) 0.032(5)
O7 0.090(5) 0.075(6) 0.039(3) 0.025(4) 0.024(4) 0.051(5)
O8 0.114(6) 0.059(4) 0.056(4) 0.014(3) 0.018(4) 0.035(4)
O9 0.069(4) 0.037(3) 0.044(3) 0.006(2) 0.029(3) 0.001(3)
O10 0.050(5) 0.030(5) 0.038(3) 0.009(3) 0.012(3) 0.008(3)
O11 0.060(6) 0.050(7) 0.029(5) 0.003(4) 0.013(4) 0.007(5)
O12 0.114(13) 0.062(9) 0.070(9) 0.037(8) 0.039(9) 0.055(9)
O11B 0.052(7) 0.054(7) 0.038(6) 0.020(5) 0.003(5) 0.003(6)
O12B 0.086(9) 0.037(6) 0.048(6) 0.009(5) 0.033(6) 0.023(6)
O13 0.060(3) 0.052(4) 0.048(3) 0.015(3) 0.024(3) 0.014(3)
O14 0.059(5) 0.041(3) 0.054(4) 0.024(3) 0.026(4) 0.012(4)
O15 0.130(8) 0.064(7) 0.045(4) 0.021(5) 0.015(5) -0.006(5)
O16 0.067(4) 0.133(8) 0.062(4) 0.034(5) 0.027(3) 0.028(4)
N1 0.045(4) 0.061(5) 0.041(4) 0.021(4) 0.018(4) 0.030(4)
N2 0.089(11) 0.077(10) 0.041(6) 0.012(6) 0.016(6) 0.053(8)
N3 0.057(5) 0.039(4) 0.036(4) 0.003(3) 0.014(4) -0.002(4)
N4 0.049(4) 0.054(5) 0.043(4) 0.020(4) 0.012(3) 0.005(3)
F1 0.090(4) 0.060(3) 0.060(3) 0.031(2) 0.029(3) 0.048(3)
F2 0.038(3) 0.059(9) 0.045(5) 0.005(5) 0.004(3) 0.012(4)
F3 0.040(2) 0.100(4) 0.057(3) 0.028(3) 0.014(2) 0.035(3)
F4 0.079(3) 0.075(3) 0.043(2) 0.010(2) 0.018(2) 0.053(3)
F5 0.060(3) 0.107(5) 0.071(3) 0.044(3) 0.036(3) 0.026(3)
F6 0.069(6) 0.044(3) 0.052(4) 0.014(3) 0.010(4) 0.021(3)
F7 0.038(2) 0.070(3) 0.051(3) 0.021(2) 0.0088(19) 0.003(2)
F8 0.060(4) 0.050(5) 0.044(4) 0.012(4) 0.027(4) 0.021(4)
F9 0.094(4) 0.034(3) 0.052(3) 0.008(2) 0.017(3) 0.005(3)
F10 0.057(3) 0.067(3) 0.058(3) 0.031(3) 0.022(2) -0.008(2)
F11 0.112(5) 0.049(3) 0.074(3) 0.029(3) 0.024(3) 0.038(3)
F12 0.072(6) 0.071(6) 0.068(7) 0.013(4) 0.035(5) 0.029(4)
C1 0.035(7) 0.035(7) 0.030(6) 0.012(4) 0.002(5) 0.009(4)
C2 0.040(7) 0.039(8) 0.035(6) 0.017(6) 0.012(5) 0.013(6)
C3 0.048(4) 0.040(4) 0.041(4) 0.016(3) 0.014(3) 0.022(3)
C4 0.055(8) 0.056(17) 0.078(16) 0.021(11) 0.025(9) 0.026(9)
C5 0.045(4) 0.053(4) 0.041(4) 0.015(3) 0.015(3) 0.016(3)
C6 0.21(3) 0.17(2) 0.16(2) 0.091(19) 0.06(2) 0.14(2)
C7 0.050(5) 0.088(8) 0.076(7) 0.046(6) 0.016(5) 0.016(5)
C8 0.088(7) 0.096(8) 0.048(5) 0.022(5) 0.033(5) 0.052(6)
C9 0.168(16) 0.066(8) 0.101(10) 0.027(7) 0.064(11) 0.025(9)
C10 0.042(7) 0.033(6) 0.034(5) 0.011(4) 0.017(5) 0.014(4)
C11 0.087(14) 0.061(13) 0.036(7) 0.033(7) 0.033(7) 0.042(10)
C12 0.042(3) 0.040(4) 0.035(3) 0.010(3) 0.013(3) 0.005(3)
C13 0.063(9) 0.033(10) 0.042(7) 0.016(7) 0.024(7) 0.003(6)
C14 0.060(4) 0.042(4) 0.049(4) 0.019(3) 0.020(4) 0.021(3)
C15 0.09(2) 0.17(5) 0.06(2) 0.06(2) 0.039(15) 0.07(3)
C16 0.11(2) 0.058(11) 0.095(19) 0.036(11) 0.060(16) 0.042(13)
C15B 0.048(12) 0.09(2) 0.07(2) 0.058(19) 0.001(11) 0.009(12)
C16B 0.11(3) 0.19(6) 0.09(2) 0.07(3) 0.06(2) 0.06(4)
C17 0.093(15) 0.090(12) 0.071(11) 0.041(10) 0.024(9) 0.022(10)
C18 0.119(12) 0.255(19) 0.079(13) 0.095(13) 0.051(9) 0.129(13)
P1A 0.0918(17) 0.0654(14) 0.0584(13) 0.0398(11) 0.0373(12) 0.0467(13)
P2A 0.0715(13) 0.0648(14) 0.0639(13) 0.0407(11) 0.0425(11) 0.0410(11)
P3A 0.0456(9) 0.0453(10) 0.0385(9) 0.0160(8) 0.0118(7) 0.0211(8)
P4A 0.0434(9) 0.0356(9) 0.0399(9) 0.0173(7) 0.0099(7) 0.0159(7)
O1A 0.077(4) 0.052(3) 0.052(3) 0.025(3) 0.028(3) 0.032(3)
O2A 0.053(4) 0.060(4) 0.059(4) 0.038(3) 0.025(3) 0.030(3)
O3A 0.131(11) 0.150(14) 0.065(5) 0.074(8) 0.046(7) 0.086(10)
O4A 0.116(6) 0.063(4) 0.081(5) 0.043(4) 0.044(4) 0.050(4)
O5A 0.048(3) 0.049(3) 0.058(3) 0.033(3) 0.023(2) 0.023(3)
O6A 0.059(4) 0.055(6) 0.033(5) 0.033(3) 0.032(3) 0.036(5)
O7A 0.183(13) 0.127(10) 0.089(8) 0.064(7) 0.075(9) 0.068(10)
O8A 0.069(4) 0.103(6) 0.110(6) 0.061(5) 0.057(4) 0.053(4)
O9A 0.056(3) 0.052(4) 0.059(3) 0.030(3) 0.016(3) 0.017(3)
O10A 0.047(5) 0.024(4) 0.049(4) 0.011(3) 0.001(3) 0.009(3)
O11A 0.067(4) 0.064(4) 0.043(3) 0.020(3) 0.004(3) 0.024(3)
O12A 0.084(5) 0.101(6) 0.117(7) 0.064(5) 0.064(5) 0.063(5)
O13A 0.044(3) 0.040(3) 0.047(3) 0.018(2) 0.000(2) 0.011(2)
O14A 0.034(3) 0.038(3) 0.045(3) 0.020(2) 0.006(3) 0.009(3)
O15A 0.079(4) 0.051(5) 0.044(4) 0.019(4) 0.021(3) 0.017(4)
O16A 0.063(3) 0.045(3) 0.058(3) 0.025(2) 0.021(3) 0.030(3)
N1A 0.095(8) 0.083(7) 0.064(5) 0.055(6) 0.039(6) 0.059(6)
N2A 0.091(11) 0.097(12) 0.057(10) 0.047(9) 0.050(9) 0.072(9)
N3A 0.041(4) 0.038(4) 0.038(4) 0.014(3) 0.009(3) 0.011(3)
N4A 0.053(4) 0.039(4) 0.049(4) 0.025(3) 0.008(3) 0.010(3)
F1A 0.072(4) 0.179(8) 0.101(5) 0.094(5) 0.040(3) 0.076(5)
F2A 0.046(4) 0.077(5) 0.091(7) 0.061(5) 0.027(4) 0.029(3)
F3A 0.162(7) 0.131(6) 0.115(5) 0.098(5) 0.096(5) 0.123(6)
F4A 0.094(4) 0.163(7) 0.106(5) 0.090(5) 0.073(4) 0.094(5)
F5A 0.156(6) 0.068(4) 0.086(4) 0.043(3) 0.073(4) 0.077(4)
F6A 0.081(13) 0.053(9) 0.080(13) 0.036(9) 0.048(9) 0.031(9)
F7A 0.070(3) 0.039(2) 0.057(3) 0.009(2) 0.007(2) 0.021(2)
F8A 0.037(4) 0.048(5) 0.077(9) 0.019(5) 0.000(5) 0.019(3)
F9A 0.039(2) 0.062(3) 0.054(3) 0.023(2) -0.006(2) -0.012(2)
F10A 0.076(3) 0.034(2) 0.064(3) 0.024(2) 0.000(2) 0.006(2)
F11A 0.042(2) 0.071(3) 0.065(3) 0.037(3) 0.016(2) 0.000(2)
F12A 0.039(3) 0.053(5) 0.062(6) 0.030(3) 0.009(3) 0.015(3)
C1A 0.041(8) 0.056(10) 0.044(9) 0.024(7) 0.010(6) 0.024(6)
C2A 0.054(11) 0.057(13) 0.052(9) 0.034(10) 0.033(9) 0.028(10)
C3A 0.062(5) 0.093(7) 0.071(6) 0.057(6) 0.033(4) 0.045(5)
C4A 0.065(12) 0.053(14) 0.040(6) 0.022(9) 0.028(7) 0.044(12)
C5A 0.085(6) 0.059(5) 0.079(6) 0.042(5) 0.055(5) 0.048(5)
C6A 0.070(6) 0.102(10) 0.056(7) 0.043(7) 0.018(5) 0.050(7)
C7A 0.159(19) 0.115(14) 0.081(13) 0.059(10) 0.029(12) 0.030(12)
C8A 0.166(14) 0.120(11) 0.076(8) 0.012(8) 0.003(9) 0.065(10)
C9A 0.18(2) 0.191(16) 0.075(14) 0.079(12) 0.069(12) 0.138(16)
C10A 0.035(6) 0.029(6) 0.038(6) 0.009(4) 0.012(4) 0.014(4)
C11A 0.042(7) 0.026(7) 0.039(11) 0.007(6) -0.001(7) -0.002(6)
C12A 0.038(3) 0.035(3) 0.043(4) 0.013(3) -0.005(3) 0.009(3)
C13A 0.039(6) 0.031(9) 0.047(9) 0.011(7) -0.009(6) -0.001(5)
C14A 0.032(3) 0.041(4) 0.052(4) 0.026(3) 0.006(3) 0.003(3)
C15A 0.084(11) 0.050(7) 0.038(8) -0.002(5) 0.022(7) 0.007(7)
C16A 0.085(7) 0.153(13) 0.112(10) 0.066(9) 0.061(7) 0.069(8)
C17A 0.077(10) 0.070(8) 0.086(12) 0.024(8) 0.044(8) 0.003(7)
C18A 0.082(8) 0.051(7) 0.081(12) 0.019(7) 0.043(8) 0.040(7)
Na1 0.0472(14) 0.0438(15) 0.0500(16) 0.0248(13) 0.0129(12) 0.0168(12)
Na2 0.077(3) 0.099(3) 0.119(4) 0.070(3) 0.035(3) 0.043(3)
O1W 0.063(2) 0.0382(18) 0.0389(18) 0.0148(15) 0.0192(16) 0.0159(16)
O2W 0.150(4) 0.114(4) 0.120(4) 0.074(3) 0.084(3) 0.051(3)

loop_
_atom_type_symbol
_atom_type_description
_atom_type_scat_dispersion_real
_atom_type_scat_dispersion_imag
_atom_type_scat_source
C C 0.0033 0.0016 'International Tables Vol C Tables 4.2.6.8 and 6.1.1.4'
H H 0.0000 0.0000 'International Tables Vol C Tables 4.2.6.8 and 6.1.1.4'
N N 0.0061 0.0033 'International Tables Vol C Tables 4.2.6.8 and 6.1.1.4'
O O 0.0106 0.0060 'International Tables Vol C Tables 4.2.6.8 and 6.1.1.4'
F F 0.0171 0.0103 'International Tables Vol C Tables 4.2.6.8 and 6.1.1.4'
Na Na 0.0362 0.0249 'International Tables Vol C Tables 4.2.6.8 and 6.1.1.4'
P P 0.1023 0.0942 'International Tables Vol C Tables 4.2.6.8 and 6.1.1.4'
La La -0.2871 2.4523 'International Tables Vol C Tables 4.2.6.8 and 6.1.1.4'

loop_
_geom_angle_atom_site_label_1
_geom_angle_atom_site_label_2
_geom_angle_atom_site_label_3
_geom_angle
_geom_angle_site_symmetry_1
_geom_angle_site_symmetry_3
_geom_angle_publ_flag
O9 La1 O1 79.5(2) . . ?
O1A La1 O2A 70.8(2) . . ?
O9 La1 O2 140.8(2) . . ?
O1 La1 O2 70.66(17) . . ?
O9 La1 O10 70.2(3) . . ?
O1 La1 O10 75.5(3) . . ?
O2 La1 O10 77.9(3) . . ?
O1A La1 O10A 132.8(2) . . ?
O2A La1 O10A 73.4(3) . . ?
O1A La1 O9A 73.1(2) . . ?
O2A La1 O9A 74.9(2) . . ?
O10A La1 O9A 68.6(3) . . ?
O9 La1 O1W 116.68(16) . . ?
O1 La1 O1W 120.90(12) . . ?
O1A La1 O1W 124.29(13) . . ?
O2A La1 O1W 64.01(14) . . ?
O2 La1 O1W 62.80(14) . . ?
O10 La1 O1W 61.3(3) . . ?
O10A La1 O1W 60.6(3) . . ?
O9A La1 O1W 121.03(13) . . ?
O9 La1 Na1 117.76(19) . 2 ?
O1 La1 Na1 154.80(13) . 2 ?
O1A La1 Na1 124.67(15) . 2 ?
O2A La1 Na1 94.09(16) . 2 ?
O2 La1 Na1 85.29(13) . 2 ?
O10 La1 Na1 92.6(2) . 2 ?
O10A La1 Na1 87.3(2) . 2 ?
O9A La1 Na1 155.35(14) . 2 ?
O1W La1 Na1 36.35(5) . 2 ?
O9 La1A O1 91.7(3) . . ?
O1A La1A O9A 82.4(3) . . ?
O9 La1A O10 69.0(3) . . ?
O1 La1A O10 74.0(3) . . ?
O1A La1A O10A 129.4(3) . . ?
O9A La1A O10A 68.1(3) . . ?
O1A La1A O2A 67.9(2) . . ?
O9A La1A O2A 73.4(2) . . ?
O10A La1A O2A 64.8(2) . . ?
O9 La1A O2 136.0(3) . . ?
O1 La1A O2 67.35(18) . . ?
O10 La1A O2 68.1(2) . . ?
O9 La1A O2W 71.5(2) . 2_556 ?
O1 La1A O2W 64.98(19) . 2_556 ?
O1A La1A O2W 70.4(2) . 2_556 ?
O9A La1A O2W 61.87(19) . 2_556 ?
O10 La1A O2W 120.9(3) . 2_556 ?
O10A La1A O2W 122.3(3) . 2_556 ?
O2A La1A O2W 121.4(2) . 2_556 ?
O2 La1A O2W 124.74(19) . 2_556 ?
O1 P1 O3 109.2(5) . . ?
O1 P1 O4 112.4(3) . . ?
O3 P1 O4 102.7(5) . . ?
O1 P1 N1 118.0(4) . . ?
O3 P1 N1 107.2(6) . . ?
O4 P1 N1 106.2(4) . . ?
O5 P2 O8 114.4(4) . . ?
O5 P2 N2 120.3(8) . . ?
O8 P2 N2 105.5(7) . . ?
O5 P2 O7 106.4(4) . . ?
O8 P2 O7 103.1(5) . . ?
N2 P2 O7 105.6(9) . . ?
O9 P3 O11 124.3(6) . . ?
O9 P3 N3 120.0(4) . . ?
O11 P3 N3 106.4(6) . . ?
O9 P3 O12 92.4(7) . . ?
O11 P3 O12 100.1(8) . . ?
N3 P3 O12 109.3(7) . . ?
O13 P4 O16 116.6(5) . . ?
O13 P4 O15 106.0(5) . . ?
O16 P4 O15 100.4(7) . . ?
O13 P4 N4 120.3(4) . . ?
O16 P4 N4 104.8(4) . . ?
O15 P4 N4 106.6(6) . . ?
P1 O1 La1A 145.9(3) . . ?
P1 O1 La1 136.6(3) . . ?
La1A O1 La1 13.05(9) . . ?
C1 O2 La1 140.0(7) . . ?
C1 O2 La1A 131.0(8) . . ?
La1 O2 La1A 9.76(7) . . ?
C6 O3 P1 133.4(16) . . ?
C7 O4 P1 119.5(5) . . ?
C8 O7 P2 119.1(7) . . ?
C9 O8 P2 119.8(8) . . ?
P3 O9 La1A 142.2(5) . . ?
P3 O9 La1 137.0(4) . . ?
La1A O9 La1 12.84(10) . . ?
C10 O10 La1 137.8(11) . . ?
C10 O10 La1A 127.1(11) . . ?
La1 O10 La1A 11.13(8) . . ?
C15 O11 P3 108(2) . . ?
C16 O12 P3 111.0(18) . . ?
C17 O15 P4 123.6(15) . . ?
C18 O16 P4 117.0(12) . . ?
C1 N1 P1 124.7(10) . . ?
C2 N2 P2 123.9(19) . . ?
C10 N3 P3 122.6(10) . . ?
C11 N4 P4 127.9(14) . . ?
O2 C1 N1 129.1(14) . . ?
O2 C1 C3 118.9(10) . . ?
N1 C1 C3 111.8(13) . . ?
O6 C2 N2 127(3) . . ?
O6 C2 C5 118(2) . . ?
N2 C2 C5 115.7(18) . . ?
F2 C3 F1 109.0(14) . . ?
F2 C3 C4 109(2) . . ?
F1 C3 C4 110.3(17) . . ?
F2 C3 C1 106.4(16) . . ?
F1 C3 C1 110.5(9) . . ?
C4 C3 C1 111.9(17) . . ?
F3 C4 C3 114(3) . . ?
F3 C4 C5 113(3) . . ?
C3 C4 C5 122(3) . . ?
F3 C4 F4 100(3) . . ?
C3 C4 F4 102(3) . . ?
C5 C4 F4 101(2) . . ?
F5 C5 F6 109.0(8) . . ?
F5 C5 C4 109.6(18) . . ?
F6 C5 C4 99.3(16) . . ?
F5 C5 C2 107.7(10) . . ?
F6 C5 C2 109.5(11) . . ?
C4 C5 C2 121(2) . . ?
O3 C6 H6A 109.5 . . ?
O3 C6 H6B 109.5 . . ?
H6A C6 H6B 109.5 . . ?
O3 C6 H6C 109.5 . . ?
H6A C6 H6C 109.5 . . ?
H6B C6 H6C 109.5 . . ?
O4 C7 H7A 109.5 . . ?
O4 C7 H7B 109.5 . . ?
H7A C7 H7B 109.5 . . ?
O4 C7 H7C 109.5 . . ?
H7A C7 H7C 109.5 . . ?
H7B C7 H7C 109.5 . . ?
O7 C8 H8A 109.5 . . ?
O7 C8 H8B 109.5 . . ?
H8A C8 H8B 109.5 . . ?
O7 C8 H8C 109.5 . . ?
H8A C8 H8C 109.5 . . ?
H8B C8 H8C 109.5 . . ?
O8 C9 H9A 109.5 . . ?
O8 C9 H9B 109.5 . . ?
H9A C9 H9B 109.5 . . ?
O8 C9 H9C 109.5 . . ?
H9A C9 H9C 109.5 . . ?
H9B C9 H9C 109.5 . . ?
O10 C10 N3 129.5(15) . . ?
O10 C10 C12 117.1(13) . . ?
N3 C10 C12 113.4(13) . . ?
N4 C11 O14 126(2) . . ?
N4 C11 C14 116(2) . . ?
O14 C11 C14 116(2) . . ?
F8 C12 F7 108.4(9) . . ?
F8 C12 C10 109.6(10) . . ?
F7 C12 C10 109.0(9) . . ?
F8 C12 C13 104.8(13) . . ?
F7 C12 C13 107.1(12) . . ?
C10 C12 C13 117.6(13) . . ?
F10 C13 F9 105.0(19) . . ?
F10 C13 C14 109.5(18) . . ?
F9 C13 C14 108(2) . . ?
F10 C13 C12 108(2) . . ?
F9 C13 C12 107.5(17) . . ?
C14 C13 C12 118.2(19) . . ?
F11 C14 F12 109.1(11) . . ?
F11 C14 C11 112.0(14) . . ?
F12 C14 C11 111.8(16) . . ?
F11 C14 C13 106.6(13) . . ?
F12 C14 C13 103.5(13) . . ?
C11 C14 C13 113.5(18) . . ?
O11 C15 H15A 109.5 . . ?
O11 C15 H15B 109.5 . . ?
H15A C15 H15B 109.5 . . ?
O11 C15 H15C 109.5 . . ?
H15A C15 H15C 109.5 . . ?
H15B C15 H15C 109.5 . . ?
O12 C16 H16A 109.5 . . ?
O12 C16 H16B 109.5 . . ?
H16A C16 H16B 109.5 . . ?
O12 C16 H16C 109.5 . . ?
H16A C16 H16C 109.5 . . ?
H16B C16 H16C 109.5 . . ?
O11B C15B H15D 109.5 . . ?
O11B C15B H15E 109.5 . . ?
H15D C15B H15E 109.5 . . ?
O11B C15B H15F 109.5 . . ?
H15D C15B H15F 109.5 . . ?
H15E C15B H15F 109.5 . . ?
O12B C16B H16D 109.5 . . ?
O12B C16B H16E 109.5 . . ?
H16D C16B H16E 109.5 . . ?
O12B C16B H16F 109.5 . . ?
H16D C16B H16F 109.5 . . ?
H16E C16B H16F 109.5 . . ?
O15 C17 H17A 109.5 . . ?
O15 C17 H17B 109.5 . . ?
H17A C17 H17B 109.5 . . ?
O15 C17 H17C 109.5 . . ?
H17A C17 H17C 109.5 . . ?
H17B C17 H17C 109.5 . . ?
O16 C18 H18A 109.5 . . ?
O16 C18 H18B 109.5 . . ?
H18A C18 H18B 109.5 . . ?
O16 C18 H18C 109.5 . . ?
H18A C18 H18C 109.5 . . ?
H18B C18 H18C 109.5 . . ?
O1A P1A O4A 114.1(4) . . ?
O1A P1A N1A 119.4(4) . . ?
O4A P1A N1A 106.3(5) . . ?
O1A P1A O3A 106.9(6) . . ?
O4A P1A O3A 102.0(6) . . ?
N1A P1A O3A 106.5(6) . . ?
O5A P2A O7A 114.1(7) . . ?
O5A P2A O8A 113.5(4) . . ?
O7A P2A O8A 93.8(7) . . ?
O5A P2A N2A 118.1(7) . . ?
O7A P2A N2A 106.0(8) . . ?
O8A P2A N2A 108.4(7) . . ?
O9A P3A O12A 108.7(4) . . ?
O9A P3A O11A 114.1(4) . . ?
O12A P3A O11A 101.0(5) . . ?
O9A P3A N3A 117.8(4) . . ?
O12A P3A N3A 108.8(5) . . ?
O11A P3A N3A 105.1(4) . . ?
O13A P4A O16A 113.4(3) . . ?
O13A P4A O15A 108.7(5) . . ?
O16A P4A O15A 101.4(4) . . ?
O13A P4A N4A 118.8(3) . . ?
O16A P4A N4A 107.3(4) . . ?
O15A P4A N4A 105.6(5) . . ?
P1A O1A La1A 141.6(4) . . ?
P1A O1A La1 134.8(4) . . ?
La1A O1A La1 13.14(9) . . ?
C1A O2A Na1 124.9(10) . . ?
C1A O2A La1 137.1(10) . . ?
Na1 O2A La1 96.9(2) . . ?
C1A O2A La1A 128.2(9) . . ?
Na1 O2A La1A 104.1(3) . . ?
La1 O2A La1A 10.38(7) . . ?
C6A O3A P1A 118.4(13) . . ?
C7A O4A P1A 117.9(12) . . ?
C2A O6A Na1 125(2) . . ?
C8A O7A P2A 122.0(13) . . ?
C9A O8A P2A 121.1(13) . . ?
P3A O9A La1A 142.7(4) . . ?
P3A O9A La1 134.3(3) . . ?
La1A O9A La1 11.93(9) . . ?
C10A O10A Na1 118.5(10) . . ?
C10A O10A La1 136.0(12) . . ?
Na1 O10A La1 92.4(3) . . ?
C10A O10A La1A 124.9(12) . . ?
Na1 O10A La1A 101.1(4) . . ?
La1 O10A La1A 11.10(9) . . ?
C15A O11A P3A 118.5(9) . . ?
C16A O12A P3A 124.7(9) . . ?
C11A O14A Na1 131.3(11) . . ?
C17A O15A P4A 120.8(15) . . ?
C18A O16A P4A 120.2(8) . . ?
C1A N1A P1A 123.4(11) . . ?
C2A N2A P2A 123.2(17) . . ?
C10A N3A P3A 122.0(10) . . ?
C11A N4A P4A 120.2(9) . . ?
C3A F2A Na1 117.4(8) . . ?
C14A F12A Na1 117.6(9) . . ?
O2A C1A N1A 133.3(17) . . ?
O2A C1A C3A 112.7(14) . . ?
N1A C1A C3A 114.0(14) . . ?
O6A C2A N2A 133(2) . . ?
O6A C2A C5A 114(2) . . ?
N2A C2A C5A 112.8(17) . . ?
F2A C3A F1A 106.7(9) . . ?
F2A C3A C1A 113.0(11) . . ?
F1A C3A C1A 108.6(9) . . ?
F2A C3A C4A 102.1(13) . . ?
F1A C3A C4A 106.9(15) . . ?
C1A C3A C4A 118.7(16) . . ?
F4A C4A F3A 111(3) . . ?
F4A C4A C5A 115.5(18) . . ?
F3A C4A C5A 112(3) . . ?
F4A C4A C3A 103(3) . . ?
F3A C4A C3A 101.2(16) . . ?
C5A C4A C3A 113(2) . . ?
F5A C5A F6A 105.0(13) . . ?
F5A C5A C4A 101.5(16) . . ?
F6A C5A C4A 109.8(16) . . ?
F5A C5A C2A 108.8(13) . . ?
F6A C5A C2A 109.9(15) . . ?
C4A C5A C2A 120.4(18) . . ?
O3A C6A H6A1 109.5 . . ?
O3A C6A H6A2 109.5 . . ?
H6A1 C6A H6A2 109.5 . . ?
O3A C6A H6A3 109.5 . . ?
H6A1 C6A H6A3 109.5 . . ?
H6A2 C6A H6A3 109.5 . . ?
O4A C7A H7A1 109.5 . . ?
O4A C7A H7A2 109.5 . . ?
H7A1 C7A H7A2 109.5 . . ?
O4A C7A H7A3 109.5 . . ?
H7A1 C7A H7A3 109.5 . . ?
H7A2 C7A H7A3 109.5 . . ?
O7A C8A H8A1 109.5 . . ?
O7A C8A H8A2 109.5 . . ?
H8A1 C8A H8A2 109.5 . . ?
O7A C8A H8A3 109.5 . . ?
H8A1 C8A H8A3 109.5 . . ?
H8A2 C8A H8A3 109.5 . . ?
O8A C9A H9A1 109.5 . . ?
O8A C9A H9A2 109.5 . . ?
H9A1 C9A H9A2 109.5 . . ?
O8A C9A H9A3 109.5 . . ?
H9A1 C9A H9A3 109.5 . . ?
H9A2 C9A H9A3 109.5 . . ?
O10A C10A N3A 130.7(16) . . ?
O10A C10A C12A 114.8(14) . . ?
N3A C10A C12A 114.5(13) . . ?
N4A C11A O14A 140.8(17) . . ?
N4A C11A C14A 110.1(13) . . ?
O14A C11A C14A 108.9(19) . . ?
F7A C12A F8A 107.7(9) . . ?
F7A C12A C10A 109.5(8) . . ?
F8A C12A C10A 111.6(11) . . ?
F7A C12A C13A 104.8(13) . . ?
F8A C12A C13A 104.6(13) . . ?
C10A C12A C13A 118.0(14) . . ?
F9A C13A F10A 109(2) . . ?
F9A C13A C12A 108.6(17) . . ?
F10A C13A C12A 108(2) . . ?
F9A C13A C14A 108(2) . . ?
F10A C13A C14A 108.2(17) . . ?
C12A C13A C14A 115.1(19) . . ?
F11A C14A F12A 106.2(9) . . ?
F11A C14A C13A 106.8(11) . . ?
F12A C14A C13A 105.4(13) . . ?
F11A C14A C11A 109.4(12) . . ?
F12A C14A C11A 111.1(12) . . ?
C13A C14A C11A 117.4(15) . . ?
O11A C15A H15G 109.5 . . ?
O11A C15A H15H 109.5 . . ?
H15G C15A H15H 109.5 . . ?
O11A C15A H15I 109.5 . . ?
H15G C15A H15I 109.5 . . ?
H15H C15A H15I 109.5 . . ?
O12A C16A H16G 109.5 . . ?
O12A C16A H16H 109.5 . . ?
H16G C16A H16H 109.5 . . ?
O12A C16A H16I 109.5 . . ?
H16G C16A H16I 109.5 . . ?
H16H C16A H16I 109.5 . . ?
O15A C17A H17D 109.5 . . ?
O15A C17A H17E 109.5 . . ?
H17D C17A H17E 109.5 . . ?
O15A C17A H17F 109.5 . . ?
H17D C17A H17F 109.5 . . ?
H17E C17A H17F 109.5 . . ?
O16A C18A H18D 109.5 . . ?
O16A C18A H18E 109.5 . . ?
H18D C18A H18E 109.5 . . ?
O16A C18A H18F 109.5 . . ?
H18D C18A H18F 109.5 . . ?
H18E C18A H18F 109.5 . . ?
O1W Na1 O14A 82.5(2) . . ?
O1W Na1 O2A 81.8(2) . . ?
O14A Na1 O2A 164.3(3) . . ?
O1W Na1 O6A 73.7(5) . . ?
O14A Na1 O6A 82.9(4) . . ?
O2A Na1 O6A 93.3(4) . . ?
O1W Na1 F2A 138.2(3) . . ?
O14A Na1 F2A 124.7(3) . . ?
O2A Na1 F2A 68.9(3) . . ?
O6A Na1 F2A 78.8(6) . . ?
O1W Na1 O10A 75.0(3) . . ?
O14A Na1 O10A 93.6(3) . . ?
O2A Na1 O10A 81.8(3) . . ?
O6A Na1 O10A 148.7(6) . . ?
F2A Na1 O10A 126.5(4) . . ?
O1W Na1 F12A 138.7(4) . . ?
O14A Na1 F12A 67.0(4) . . ?
O2A Na1 F12A 126.2(4) . . ?
O6A Na1 F12A 125.9(5) . . ?
F2A Na1 F12A 83.0(5) . . ?
O10A Na1 F12A 79.7(5) . . ?
O1W Na1 La1A 57.35(8) . 2 ?
O14A Na1 La1A 44.7(2) . 2 ?
O2A Na1 La1A 124.6(2) . 2 ?
O6A Na1 La1A 43.5(4) . 2 ?
F2A Na1 La1A 117.2(3) . 2 ?
O10A Na1 La1A 116.2(2) . 2 ?
F12A Na1 La1A 108.9(3) . 2 ?
O2W Na2 O2W 133.9(3) 2_556 . ?
Na1 O1W Na1 180.00(16) 2 . ?
Na1 O1W La1 89.24(8) 2 2 ?
Na1 O1W La1 90.76(8) . 2 ?
Na1 O1W La1 90.76(8) 2 . ?
Na1 O1W La1 89.24(8) . . ?
La1 O1W La1 180.000(16) 2 . ?
Na2 O2W Na2 46.1(3) 2_556 . ?
Na2 O2W La1A 83.1(2) 2_556 2_556 ?
Na2 O2W La1A 101.7(2) . 2_556 ?

loop_
_geom_bond_atom_site_label_1
_geom_bond_atom_site_label_2
_geom_bond_distance
_geom_bond_site_symmetry_2
_geom_bond_publ_flag
La1 O9 2.435(6) . ?
La1 O1 2.474(5) . ?
La1 O1A 2.513(6) . ?
La1 O2A 2.531(6) . ?
La1 O2 2.557(6) . ?
La1 O10 2.561(12) . ?
La1 O10A 2.579(13) . ?
La1 O9A 2.604(6) . ?
La1 O1W 2.9018(5) . ?
La1 Na1 3.638(3) 2 ?
La1A O9 2.146(7) . ?
La1A O1 2.229(6) . ?
La1A O1A 2.312(7) . ?
La1A O9A 2.314(6) . ?
La1A O10 2.829(12) . ?
La1A O10A 2.844(13) . ?
La1A O2A 2.859(7) . ?
La1A O2 2.916(7) . ?
La1A O2W 2.971(6) 2_556 ?
P1 O1 1.481(5) . ?
P1 O3 1.542(11) . ?
P1 O4 1.571(6) . ?
P1 N1 1.626(9) . ?
P2 O5 1.467(8) . ?
P2 O8 1.559(7) . ?
P2 N2 1.59(2) . ?
P2 O7 1.645(9) . ?
P3 O9 1.460(6) . ?
P3 O11 1.495(10) . ?
P3 N3 1.613(9) . ?
P3 O12 1.727(17) . ?
P4 O13 1.493(7) . ?
P4 O16 1.554(8) . ?
P4 O15 1.602(14) . ?
P4 N4 1.609(9) . ?
O2 C1 1.22(2) . ?
O3 C6 1.470(18) . ?
O4 C7 1.430(11) . ?
O6 C2 1.254(9) . ?
O7 C8 1.477(12) . ?
O8 C9 1.464(13) . ?
O10 C10 1.25(2) . ?
O11 C15 1.475(15) . ?
O12 C16 1.439(18) . ?
O11B C15B 1.473(19) . ?
O12B C16B 1.45(2) . ?
O14 C11 1.31(3) . ?
O15 C17 1.418(17) . ?
O16 C18 1.489(14) . ?
N1 C1 1.339(16) . ?
N2 C2 1.31(3) . ?
N3 C10 1.334(19) . ?
N4 C11 1.29(3) . ?
F1 C3 1.352(9) . ?
F2 C3 1.35(2) . ?
F3 C4 1.32(4) . ?
F4 C4 1.54(4) . ?
F5 C5 1.353(9) . ?
F6 C5 1.378(13) . ?
F7 C12 1.368(8) . ?
F8 C12 1.355(16) . ?
F9 C13 1.37(3) . ?
F10 C13 1.36(3) . ?
F11 C14 1.348(10) . ?
F12 C14 1.38(2) . ?
C1 C3 1.548(17) . ?
C2 C5 1.53(3) . ?
C3 C4 1.47(4) . ?
C4 C5 1.50(4) . ?
C6 H6A 0.9800 . ?
C6 H6B 0.9800 . ?
C6 H6C 0.9800 . ?
C7 H7A 0.9800 . ?
C7 H7B 0.9800 . ?
C7 H7C 0.9800 . ?
C8 H8A 0.9800 . ?
C8 H8B 0.9800 . ?
C8 H8C 0.9800 . ?
C9 H9A 0.9800 . ?
C9 H9B 0.9800 . ?
C9 H9C 0.9800 . ?
C10 C12 1.536(19) . ?
C11 C14 1.50(3) . ?
C12 C13 1.54(3) . ?
C13 C14 1.52(3) . ?
C15 H15A 0.9800 . ?
C15 H15B 0.9800 . ?
C15 H15C 0.9800 . ?
C16 H16A 0.9800 . ?
C16 H16B 0.9800 . ?
C16 H16C 0.9800 . ?
C15B H15D 0.9800 . ?
C15B H15E 0.9800 . ?
C15B H15F 0.9800 . ?
C16B H16D 0.9800 . ?
C16B H16E 0.9800 . ?
C16B H16F 0.9800 . ?
C17 H17A 0.9800 . ?
C17 H17B 0.9800 . ?
C17 H17C 0.9800 . ?
C18 H18A 0.9800 . ?
C18 H18B 0.9800 . ?
C18 H18C 0.9800 . ?
P1A O1A 1.482(7) . ?
P1A O4A 1.553(7) . ?
P1A N1A 1.608(11) . ?
P1A O3A 1.636(17) . ?
P2A O5A 1.495(6) . ?
P2A O7A 1.542(13) . ?
P2A O8A 1.553(8) . ?
P2A N2A 1.64(2) . ?
P3A O9A 1.472(6) . ?
P3A O12A 1.557(8) . ?
P3A O11A 1.558(6) . ?
P3A N3A 1.621(8) . ?
P4A O13A 1.489(5) . ?
P4A O16A 1.566(5) . ?
P4A O15A 1.579(11) . ?
P4A N4A 1.618(7) . ?
O2A C1A 1.26(2) . ?
O2A Na1 2.264(7) . ?
O3A C6A 1.487(15) . ?
O4A C7A 1.478(18) . ?
O6A C2A 1.255(9) . ?
O6A Na1 2.32(2) . ?
O7A C8A 1.414(15) . ?
O8A C9A 1.464(17) . ?
O10A C10A 1.25(2) . ?
O10A Na1 2.397(12) . ?
O11A C15A 1.452(16) . ?
O12A C16A 1.395(16) . ?
O14A C11A 1.23(3) . ?
O14A Na1 2.263(8) . ?
O15A C17A 1.437(16) . ?
O16A C18A 1.471(14) . ?
N1A C1A 1.27(2) . ?
N2A C2A 1.31(3) . ?
N3A C10A 1.31(2) . ?
N4A C11A 1.22(3) . ?
F1A C3A 1.351(10) . ?
F2A C3A 1.347(14) . ?
F2A Na1 2.338(11) . ?
F3A C4A 1.33(3) . ?
F4A C4A 1.30(4) . ?
F5A C5A 1.363(11) . ?
F6A C5A 1.37(3) . ?
F7A C12A 1.364(9) . ?
F8A C12A 1.372(14) . ?
F9A C13A 1.34(2) . ?
F10A C13A 1.34(3) . ?
F11A C14A 1.344(9) . ?
F12A C14A 1.369(15) . ?
F12A Na1 2.401(15) . ?
C1A C3A 1.57(2) . ?
C2A C5A 1.55(3) . ?
C3A C4A 1.67(4) . ?
C4A C5A 1.48(4) . ?
C6A H6A1 0.9800 . ?
C6A H6A2 0.9800 . ?
C6A H6A3 0.9800 . ?
C7A H7A1 0.9800 . ?
C7A H7A2 0.9800 . ?
C7A H7A3 0.9800 . ?
C8A H8A1 0.9800 . ?
C8A H8A2 0.9800 . ?
C8A H8A3 0.9800 . ?
C9A H9A1 0.9800 . ?
C9A H9A2 0.9800 . ?
C9A H9A3 0.9800 . ?
C10A C12A 1.538(19) . ?
C11A C14A 1.67(2) . ?
C12A C13A 1.56(3) . ?
C13A C14A 1.57(3) . ?
C15A H15G 0.9800 . ?
C15A H15H 0.9800 . ?
C15A H15I 0.9800 . ?
C16A H16G 0.9800 . ?
C16A H16H 0.9800 . ?
C16A H16I 0.9800 . ?
C17A H17D 0.9800 . ?
C17A H17E 0.9800 . ?
C17A H17F 0.9800 . ?
C18A H18D 0.9800 . ?
C18A H18E 0.9800 . ?
C18A H18F 0.9800 . ?
Na1 O1W 2.156(3) . ?
Na1 La1A 4.135(4) 2 ?
Na2 O2W 2.281(7) 2_556 ?
Na2 O2W 2.323(7) . ?
O1W Na1 2.156(3) 2 ?
O1W La1 2.9018(5) 2 ?
O2W Na2 2.281(7) 2_556 ?
O2W La1A 2.971(6) 2_556 ?

loop_
_geom_torsion_atom_site_label_1
_geom_torsion_atom_site_label_2
_geom_torsion_atom_site_label_3
_geom_torsion_atom_site_label_4
_geom_torsion
_geom_torsion_site_symmetry_1
_geom_torsion_site_symmetry_2
_geom_torsion_site_symmetry_3
_geom_torsion_site_symmetry_4
_geom_torsion_publ_flag
O3 P1 O1 La1A -96.3(8) . . . . ?
O4 P1 O1 La1A 150.5(6) . . . . ?
N1 P1 O1 La1A 26.3(8) . . . . ?
O3 P1 O1 La1 -111.0(7) . . . . ?
O4 P1 O1 La1 135.7(4) . . . . ?
N1 P1 O1 La1 11.6(7) . . . . ?
O1 P1 O3 C6 173(2) . . . . ?
O4 P1 O3 C6 -68(2) . . . . ?
N1 P1 O3 C6 44(2) . . . . ?
O1 P1 O4 C7 -60.9(9) . . . . ?
O3 P1 O4 C7 -178.1(9) . . . . ?
N1 P1 O4 C7 69.6(9) . . . . ?
O5 P2 O7 C8 177.1(9) . . . . ?
O8 P2 O7 C8 -62.3(11) . . . . ?
N2 P2 O7 C8 48.2(13) . . . . ?
O5 P2 O8 C9 -77.3(12) . . . . ?
N2 P2 O8 C9 57.2(15) . . . . ?
O7 P2 O8 C9 167.8(11) . . . . ?
O11 P3 O9 La1A -111.3(8) . . . . ?
N3 P3 O9 La1A 30.7(10) . . . . ?
O12 P3 O9 La1A 144.8(9) . . . . ?
O11 P3 O9 La1 -129.4(8) . . . . ?
N3 P3 O9 La1 12.6(9) . . . . ?
O12 P3 O9 La1 126.6(8) . . . . ?
O9 P3 O11 C15 79(3) . . . . ?
N3 P3 O11 C15 -67(3) . . . . ?
O12 P3 O11 C15 179(3) . . . . ?
O9 P3 O12 C16 -163(2) . . . . ?
O11 P3 O12 C16 72(2) . . . . ?
N3 P3 O12 C16 -40(2) . . . . ?
O13 P4 O15 C17 165(2) . . . . ?
O16 P4 O15 C17 -74(2) . . . . ?
N4 P4 O15 C17 35(2) . . . . ?
O13 P4 O16 C18 -75.4(15) . . . . ?
O15 P4 O16 C18 170.7(15) . . . . ?
N4 P4 O16 C18 60.3(15) . . . . ?
O1 P1 N1 C1 -2.7(13) . . . . ?
O3 P1 N1 C1 120.9(12) . . . . ?
O4 P1 N1 C1 -129.9(11) . . . . ?
O5 P2 N2 C2 -2(3) . . . . ?
O8 P2 N2 C2 -133(2) . . . . ?
O7 P2 N2 C2 118(2) . . . . ?
O9 P3 N3 C10 3.4(14) . . . . ?
O11 P3 N3 C10 151.4(12) . . . . ?
O12 P3 N3 C10 -101.3(13) . . . . ?
O13 P4 N4 C11 7(2) . . . . ?
O16 P4 N4 C11 -127(2) . . . . ?
O15 P4 N4 C11 127(2) . . . . ?
La1 O2 C1 N1 -2(3) . . . . ?
La1A O2 C1 N1 -7(2) . . . . ?
La1 O2 C1 C3 172.7(6) . . . . ?
La1A O2 C1 C3 167.6(7) . . . . ?
P1 N1 C1 O2 -2(2) . . . . ?
P1 N1 C1 C3 -176.6(8) . . . . ?
P2 N2 C2 O6 -3(4) . . . . ?
P2 N2 C2 C5 -178.8(13) . . . . ?
O2 C1 C3 F2 -8(2) . . . . ?
N1 C1 C3 F2 167.0(16) . . . . ?
O2 C1 C3 F1 -126.5(13) . . . . ?
N1 C1 C3 F1 48.8(13) . . . . ?
O2 C1 C3 C4 110(2) . . . . ?
N1 C1 C3 C4 -75(2) . . . . ?
F2 C3 C4 F3 -169(3) . . . . ?
F1 C3 C4 F3 -49(3) . . . . ?
C1 C3 C4 F3 74(3) . . . . ?
F2 C3 C4 C5 50(4) . . . . ?
F1 C3 C4 C5 169(2) . . . . ?
C1 C3 C4 C5 -67(3) . . . . ?
F2 C3 C4 F4 -62(3) . . . . ?
F1 C3 C4 F4 58(2) . . . . ?
C1 C3 C4 F4 -178.9(15) . . . . ?
F3 C4 C5 F5 40(3) . . . . ?
C3 C4 C5 F5 -178(2) . . . . ?
F4 C4 C5 F5 -65(2) . . . . ?
F3 C4 C5 F6 -74(3) . . . . ?
C3 C4 C5 F6 68(3) . . . . ?
F4 C4 C5 F6 -179.3(19) . . . . ?
F3 C4 C5 C2 166.8(19) . . . . ?
C3 C4 C5 C2 -51(4) . . . . ?
F4 C4 C5 C2 61(3) . . . . ?
O6 C2 C5 F5 -129.8(17) . . . . ?
N2 C2 C5 F5 47(2) . . . . ?
O6 C2 C5 F6 -11(2) . . . . ?
N2 C2 C5 F6 165.0(18) . . . . ?
O6 C2 C5 C4 103(3) . . . . ?
N2 C2 C5 C4 -81(3) . . . . ?
La1 O10 C10 N3 -13(2) . . . . ?
La1A O10 C10 N3 -17(2) . . . . ?
La1 O10 C10 C12 168.6(7) . . . . ?
La1A O10 C10 C12 164.3(7) . . . . ?
P3 N3 C10 O10 -3(2) . . . . ?
P3 N3 C10 C12 175.4(8) . . . . ?
P4 N4 C11 O14 -13(4) . . . . ?
P4 N4 C11 C14 -173.9(11) . . . . ?
O10 C10 C12 F8 -14.5(16) . . . . ?
N3 C10 C12 F8 166.8(12) . . . . ?
O10 C10 C12 F7 -133.0(12) . . . . ?
N3 C10 C12 F7 48.3(14) . . . . ?
O10 C10 C12 C13 105.0(17) . . . . ?
N3 C10 C12 C13 -73.7(18) . . . . ?
F8 C12 C13 F10 -60.1(19) . . . . ?
F7 C12 C13 F10 54.9(19) . . . . ?
C10 C12 C13 F10 177.9(14) . . . . ?
F8 C12 C13 F9 -172.7(15) . . . . ?
F7 C12 C13 F9 -57.7(18) . . . . ?
C10 C12 C13 F9 65(2) . . . . ?
F8 C12 C13 C14 64(2) . . . . ?
F7 C12 C13 C14 179.5(15) . . . . ?
C10 C12 C13 C14 -58(2) . . . . ?
N4 C11 C14 F11 40(3) . . . . ?
O14 C11 C14 F11 -123(2) . . . . ?
N4 C11 C14 F12 163(2) . . . . ?
O14 C11 C14 F12 0(3) . . . . ?
N4 C11 C14 C13 -81(3) . . . . ?
O14 C11 C14 C13 116(2) . . . . ?
F10 C13 C14 F11 -61(2) . . . . ?
F9 C13 C14 F11 52.8(18) . . . . ?
C12 C13 C14 F11 175.2(15) . . . . ?
F10 C13 C14 F12 -176.1(19) . . . . ?
F9 C13 C14 F12 -62(2) . . . . ?
C12 C13 C14 F12 60(2) . . . . ?
F10 C13 C14 C11 63(3) . . . . ?
F9 C13 C14 C11 176.6(18) . . . . ?
C12 C13 C14 C11 -61(2) . . . . ?
O4A P1A O1A La1A -154.4(6) . . . . ?
N1A P1A O1A La1A -27.1(9) . . . . ?
O3A P1A O1A La1A 93.7(7) . . . . ?
O4A P1A O1A La1 -137.4(5) . . . . ?
N1A P1A O1A La1 -10.1(8) . . . . ?
O3A P1A O1A La1 110.7(6) . . . . ?
O1A P1A O3A C6A -167.1(12) . . . . ?
O4A P1A O3A C6A 72.8(13) . . . . ?
N1A P1A O3A C6A -38.4(15) . . . . ?
O1A P1A O4A C7A 65.7(14) . . . . ?
N1A P1A O4A C7A -68.1(14) . . . . ?
O3A P1A O4A C7A -179.5(14) . . . . ?
O5A P2A O7A C8A -91.6(18) . . . . ?
O8A P2A O7A C8A 150.5(19) . . . . ?
N2A P2A O7A C8A 40(2) . . . . ?
O5A P2A O8A C9A 32.4(11) . . . . ?
O7A P2A O8A C9A 150.8(12) . . . . ?
N2A P2A O8A C9A -100.9(12) . . . . ?
O12A P3A O9A La1A -116.1(7) . . . . ?
O11A P3A O9A La1A 132.0(6) . . . . ?
N3A P3A O9A La1A 8.0(9) . . . . ?
O12A P3A O9A La1 -103.2(6) . . . . ?
O11A P3A O9A La1 145.0(5) . . . . ?
N3A P3A O9A La1 21.0(7) . . . . ?
O9A P3A O11A C15A -63.2(14) . . . . ?
O12A P3A O11A C15A -179.5(14) . . . . ?
N3A P3A O11A C15A 67.4(14) . . . . ?
O9A P3A O12A C16A 171.7(10) . . . . ?
O11A P3A O12A C16A -67.9(11) . . . . ?
N3A P3A O12A C16A 42.4(12) . . . . ?
O13A P4A O15A C17A -177.9(19) . . . . ?
O16A P4A O15A C17A 62.3(19) . . . . ?
N4A P4A O15A C17A -49(2) . . . . ?
O13A P4A O16A C18A 67.8(9) . . . . ?
O15A P4A O16A C18A -175.9(9) . . . . ?
N4A P4A O16A C18A -65.4(9) . . . . ?
O1A P1A N1A C1A 2.1(16) . . . . ?
O4A P1A N1A C1A 132.9(13) . . . . ?
O3A P1A N1A C1A -118.9(14) . . . . ?
O5A P2A N2A C2A -14(2) . . . . ?
O7A P2A N2A C2A -144(2) . . . . ?
O8A P2A N2A C2A 116.5(19) . . . . ?
O9A P3A N3A C10A -26.9(12) . . . . ?
O12A P3A N3A C10A 97.2(11) . . . . ?
O11A P3A N3A C10A -155.3(10) . . . . ?
O13A P4A N4A C11A 4(2) . . . . ?
O16A P4A N4A C11A 135(2) . . . . ?
O15A P4A N4A C11A -118(2) . . . . ?
Na1 O2A C1A N1A 173.9(14) . . . . ?
La1 O2A C1A N1A 8(3) . . . . ?
La1A O2A C1A N1A 16(2) . . . . ?
Na1 O2A C1A C3A -3.6(15) . . . . ?
La1 O2A C1A C3A -169.0(7) . . . . ?
La1A O2A C1A C3A -161.8(7) . . . . ?
P1A N1A C1A O2A -1(3) . . . . ?
P1A N1A C1A C3A 176.1(9) . . . . ?
Na1 O6A C2A N2A -97(4) . . . . ?
Na1 O6A C2A C5A 77.2(19) . . . . ?
P2A N2A C2A O6A -5(5) . . . . ?
P2A N2A C2A C5A -179.3(13) . . . . ?
Na1 F2A C3A F1A -139.6(7) . . . . ?
Na1 F2A C3A C1A -20.3(13) . . . . ?
Na1 F2A C3A C4A 108.4(16) . . . . ?
O2A C1A C3A F2A 15.7(15) . . . . ?
N1A C1A C3A F2A -162.3(12) . . . . ?
O2A C1A C3A F1A 133.9(11) . . . . ?
N1A C1A C3A F1A -44.1(16) . . . . ?
O2A C1A C3A C4A -103.9(17) . . . . ?
N1A C1A C3A C4A 78.2(18) . . . . ?
F2A C3A C4A F4A 60.7(19) . . . . ?
F1A C3A C4A F4A -51.2(19) . . . . ?
C1A C3A C4A F4A -174.3(14) . . . . ?
F2A C3A C4A F3A 175.1(19) . . . . ?
F1A C3A C4A F3A 63(2) . . . . ?
C1A C3A C4A F3A -60(3) . . . . ?
F2A C3A C4A C5A -65(2) . . . . ?
F1A C3A C4A C5A -176.5(17) . . . . ?
C1A C3A C4A C5A 60(2) . . . . ?
F4A C4A C5A F5A 66(3) . . . . ?
F3A C4A C5A F5A -62(2) . . . . ?
C3A C4A C5A F5A -175.2(16) . . . . ?
F4A C4A C5A F6A 177(2) . . . . ?
F3A C4A C5A F6A 49(3) . . . . ?
C3A C4A C5A F6A -64(3) . . . . ?
F4A C4A C5A C2A -54(3) . . . . ?
F3A C4A C5A C2A 178.4(18) . . . . ?
C3A C4A C5A C2A 65(3) . . . . ?
O6A C2A C5A F5A 144(2) . . . . ?
N2A C2A C5A F5A -41(2) . . . . ?
O6A C2A C5A F6A 29(3) . . . . ?
N2A C2A C5A F6A -155(2) . . . . ?
O6A C2A C5A C4A -100(3) . . . . ?
N2A C2A C5A C4A 75(3) . . . . ?
Na1 O10A C10A N3A -93.9(19) . . . . ?
La1 O10A C10A N3A 35(2) . . . . ?
La1A O10A C10A N3A 36.4(19) . . . . ?
Na1 O10A C10A C12A 84.5(10) . . . . ?
La1 O10A C10A C12A -146.6(9) . . . . ?
La1A O10A C10A C12A -145.3(9) . . . . ?
P3A N3A C10A O10A 1(2) . . . . ?
P3A N3A C10A C12A -177.3(7) . . . . ?
P4A N4A C11A O14A -5(6) . . . . ?
P4A N4A C11A C14A 169.6(11) . . . . ?
Na1 O14A C11A N4A 178(3) . . . . ?
Na1 O14A C11A C14A 3(3) . . . . ?
O10A C10A C12A F7A 135.3(11) . . . . ?
N3A C10A C12A F7A -46.1(13) . . . . ?
O10A C10A C12A F8A 16.2(17) . . . . ?
N3A C10A C12A F8A -165.1(13) . . . . ?
O10A C10A C12A C13A -105.0(15) . . . . ?
N3A C10A C12A C13A 73.6(17) . . . . ?
F7A C12A C13A F9A 62(2) . . . . ?
F8A C12A C13A F9A 174.8(18) . . . . ?
C10A C12A C13A F9A -60(3) . . . . ?
F7A C12A C13A F10A -56.4(15) . . . . ?
F8A C12A C13A F10A 56.8(18) . . . . ?
C10A C12A C13A F10A -178.5(12) . . . . ?
F7A C12A C13A C14A -177.6(13) . . . . ?
F8A C12A C13A C14A -64.4(19) . . . . ?
C10A C12A C13A C14A 60.3(19) . . . . ?
Na1 F12A C14A F11A -141.0(8) . . . . ?
Na1 F12A C14A C13A 105.9(13) . . . . ?
Na1 F12A C14A C11A -22.2(18) . . . . ?
F9A C13A C14A F11A -54(2) . . . . ?
F10A C13A C14A F11A 63.4(16) . . . . ?
C12A C13A C14A F11A -175.3(13) . . . . ?
F9A C13A C14A F12A 59(2) . . . . ?
F10A C13A C14A F12A 176.1(14) . . . . ?
C12A C13A C14A F12A -62.7(18) . . . . ?
F9A C13A C14A C11A -177.2(16) . . . . ?
F10A C13A C14A C11A -60(2) . . . . ?
C12A C13A C14A C11A 62(2) . . . . ?
N4A C11A C14A F11A -47(3) . . . . ?
O14A C11A C14A F11A 130(2) . . . . ?
N4A C11A C14A F12A -163(2) . . . . ?
O14A C11A C14A F12A 13(3) . . . . ?
N4A C11A C14A C13A 75(3) . . . . ?
O14A C11A C14A C13A -108(2) . . . . ?
